data_2203568
loop_
_publ_author_name
'Sad\?ik, Gen\,c'
'Necmi, Dege'
'\?Ibrahim, Y\?ilmaz'
'Alaaddin, \,Cukuroval\?i'
'Din\,cer, Muharrem'

_publ_section_title
;
 5-Bromo-2-hydroxybenzaldehyde (4-phenyl-1,3-thiazol-2-yl)hydrazone
;
_journal_issue 5
_journal_name_full 'Acta Crystallographica Section E'
_journal_page_first o889
_journal_page_last o891
_journal_paper_doi 10.1107/S1600536804009705
_journal_volume 60
_journal_year 2004
_chemical_formula_iupac 'C16 H12 Br N3 O S'
_chemical_formula_moiety 'C16 H12 Br N3 O S'
_chemical_formula_sum 'C16 H12 Br N3 O S'
_chemical_formula_weight 374.26
_chemical_name_systematic
;
5-Bromo-2-hydroxybenzaldehyde (4-phenyl-1,3-thiazol-2-yl)hydrazone
;
_space_group_IT_number 14
_symmetry_cell_setting monoclinic
_symmetry_space_group_name_Hall '-P 2ybc'
_symmetry_space_group_name_H-M 'P 1 21/c 1'
_atom_sites_solution_hydrogens geom
_atom_sites_solution_primary direct
_atom_sites_solution_secondary difmap
_audit_creation_method SHELXL-97
_cell_angle_alpha 90.00
_cell_angle_beta 106.007(7)
_cell_angle_gamma 90.00
_cell_formula_units_Z 4
_cell_length_a 18.7025(15)
_cell_length_b 7.9183(8)
_cell_length_c 10.6063(12)
_cell_measurement_reflns_used 4805
_cell_measurement_temperature 293(2)
_cell_measurement_theta_max 24.94
_cell_measurement_theta_min 2.26
_cell_volume 1509.8(3)
_computing_cell_refinement X-AREA
_computing_data_collection 'X-AREA (Stoe & Cie, 2002)'
_computing_data_reduction 'X-RED32 (Stoe & Cie, 2002)'
_computing_molecular_graphics 'ORTEP-3 for Windows (Farrugia, 1997) and PLATON (Spek, 1997)'
_computing_publication_material 'WinGX (Farrugia, 1999)'
_computing_structure_refinement 'SHELXL97 (Sheldrick, 1997)'
_computing_structure_solution 'SHELXS97 (Sheldrick, 1997)'
_diffrn_ambient_temperature 293(2)
_diffrn_detector_area_resol_mean 6.67
_diffrn_measured_fraction_theta_full 1.000
_diffrn_measured_fraction_theta_max 1.000
_diffrn_measurement_device '2-circle goniometer'
_diffrn_measurement_device_type 'Stoe IPDS 2'
_diffrn_measurement_method '\w rotation'
_diffrn_radiation_monochromator 'plane graphite'
_diffrn_radiation_source 'sealed X-ray tube'
_diffrn_radiation_type 'Mo K\a'
_diffrn_radiation_wavelength 0.71073
_diffrn_reflns_av_R_equivalents 0.1336
_diffrn_reflns_av_sigmaI/netI 0.0978
_diffrn_reflns_limit_h_max 22
_diffrn_reflns_limit_h_min -22
_diffrn_reflns_limit_k_max 9
_diffrn_reflns_limit_k_min -9
_diffrn_reflns_limit_l_max 12
_diffrn_reflns_limit_l_min -12
_diffrn_reflns_number 15222
_diffrn_reflns_theta_full 25.00
_diffrn_reflns_theta_max 25.00
_diffrn_reflns_theta_min 2.27
_diffrn_standards_decay_% 0
_diffrn_standards_interval_count 0
_diffrn_standards_number 0
_exptl_absorpt_coefficient_mu 2.865
_exptl_absorpt_correction_T_max 0.8807
_exptl_absorpt_correction_T_min 0.5353
_exptl_absorpt_correction_type integration
_exptl_absorpt_process_details '(X-RED32; Stoe & Cie, 2002)'
_exptl_crystal_colour colourless
_exptl_crystal_density_diffrn 1.646
_exptl_crystal_density_meas ?
_exptl_crystal_density_method .
_exptl_crystal_description plate
_exptl_crystal_F_000 752
_exptl_crystal_size_max 0.200
_exptl_crystal_size_mid 0.145
_exptl_crystal_size_min 0.035
_refine_diff_density_max 0.203
_refine_diff_density_min -0.336
_refine_ls_extinction_coef 0.0081(6)
_refine_ls_extinction_expression Fc^*^=kFc[1+0.001xFc^2^\l^3^/sin(2\q)]^-1/4^
_refine_ls_extinction_method 'SHELXL97 (Sheldrick, 1997)'
_refine_ls_goodness_of_fit_ref 0.800
_refine_ls_hydrogen_treatment constr
_refine_ls_matrix_type full
_refine_ls_number_parameters 200
_refine_ls_number_reflns 2662
_refine_ls_number_restraints 0
_refine_ls_restrained_S_all 0.800
_refine_ls_R_factor_all 0.1153
_refine_ls_R_factor_gt 0.0378
_refine_ls_shift/su_max 0.000
_refine_ls_shift/su_mean 0.000
_refine_ls_structure_factor_coef Fsqd
_refine_ls_weighting_details 'calc w = 1/[\s^2^(Fo^2^)+(0.0234P)^2^] where P=(Fo^2^+2Fc^2^)/3'
_refine_ls_weighting_scheme calc
_refine_ls_wR_factor_gt 0.0666
_refine_ls_wR_factor_ref 0.0825
_reflns_number_gt 1179
_reflns_number_total 2662
_reflns_threshold_expression I>2\s(I)
_cod_data_source_file ci6366.cif
_cod_data_source_block I
_cod_depositor_comments
;
The following automatic conversions were performed:
'_geom_bond_publ_flag' value 'Yes' changed to 'yes' according to
'/home/saulius/struct/CIF-dictionaries/cif_core.dic' dictionary named
'cif_core.dic' version 2.4.1 from 2010-06-29 (10
times).

'_geom_angle_publ_flag' value 'Yes' changed to 'yes' according to
'/home/saulius/struct/CIF-dictionaries/cif_core.dic' dictionary named
'cif_core.dic' version 2.4.1 from 2010-06-29 (15
times).

'_geom_torsion_publ_flag' value 'Yes' changed to 'yes' according
to '/home/saulius/struct/CIF-dictionaries/cif_core.dic' dictionary named
'cif_core.dic' version 2.4.1 from 2010-06-29 (5 times).

Automatic conversion script
Id: cif_fix_enum 1527 2010-12-29 10:47:43Z saulius 

The following automatic conversions were performed:

'_geom_bond_publ_flag' value 'Yes' changed to 'yes' according to
/home/saulius/struct/CIF-dictionaries/cif_core.dic dictionary named
'cif_core.dic' version 2.4.1 from 2010-06-29 (10
times).

'_geom_angle_publ_flag' value 'Yes' changed to 'yes'
according to /home/saulius/struct/CIF-dictionaries/cif_core.dic
dictionary named 'cif_core.dic' version 2.4.1 from 2010-06-29 (15
times).

'_geom_torsion_publ_flag' value 'Yes' changed to 'yes'
according to /home/saulius/struct/CIF-dictionaries/cif_core.dic
dictionary named 'cif_core.dic' version 2.4.1 from 2010-06-29 (5
times).

Automatic conversion script
Id: cif_fix_values 1715 2011-07-08 13:25:40Z adriana 
;
_cod_original_sg_symbol_H-M 'P 21/c'
_cod_database_code 2203568

loop_
_symmetry_equiv_pos_as_xyz
'x, y, z'
'-x, y+1/2, -z+1/2'
'-x, -y, -z'
'x, -y-1/2, z-1/2'

loop_
_atom_site_label
_atom_site_fract_x
_atom_site_fract_y
_atom_site_fract_z
_atom_site_U_iso_or_equiv
_atom_site_adp_type
_atom_site_calc_flag
_atom_site_refinement_flags
_atom_site_occupancy
_atom_site_type_symbol
Br1 0.49453(3) 0.46881(8) 0.68725(6) 0.1017(3) Uani d . 1 Br
S1 0.05476(6) 0.37029(18) 0.86023(12) 0.0729(4) Uani d . 1 S
O1 0.24979(16) 0.3319(4) 0.9406(3) 0.0754(9) Uani d . 1 O
H1A 0.2091 0.3209 0.8867 0.113 Uiso calc R 1 H
N1 0.15524(18) 0.3994(4) 0.7114(3) 0.0602(10) Uani d . 1 N
N2 0.08380(17) 0.4141(4) 0.6287(3) 0.0641(10) Uani d . 1 N
H2A 0.0743 0.4316 0.5457 0.077 Uiso calc R 1 H
N3 -0.04200(18) 0.4037(4) 0.6337(3) 0.0577(10) Uani d . 1 N
C1 0.3444(2) 0.4339(6) 0.6891(5) 0.0660(13) Uani d . 1 C
H1 0.3341 0.4611 0.6006 0.079 Uiso calc R 1 H
C2 0.4167(2) 0.4228(6) 0.7649(5) 0.0666(13) Uani d . 1 C
C3 0.4328(2) 0.3762(6) 0.8921(5) 0.0740(14) Uani d . 1 C
H3 0.4822 0.3630 0.9403 0.089 Uiso calc R 1 H
C4 0.3763(2) 0.3475(6) 0.9522(5) 0.0706(13) Uani d . 1 C
H4 0.3875 0.3197 1.0407 0.085 Uiso calc R 1 H
C5 0.3029(2) 0.3616(6) 0.8766(4) 0.0617(12) Uani d . 1 C
C6 0.2861(2) 0.4044(5) 0.7451(4) 0.0567(12) Uani d . 1 C
C7 0.2099(2) 0.4209(5) 0.6612(4) 0.0606(12) Uani d . 1 C
H7 0.2011 0.4466 0.5726 0.073 Uiso calc R 1 H
C8 0.0298(2) 0.3978(5) 0.6933(4) 0.0581(12) Uani d . 1 C
C9 -0.0379(2) 0.3643(6) 0.8527(5) 0.0700(13) Uani d . 1 C
H9 -0.0562 0.3501 0.9252 0.084 Uiso calc R 1 H
C10 -0.0807(2) 0.3827(5) 0.7296(4) 0.0566(11) Uani d . 1 C
C11 -0.1625(2) 0.3739(6) 0.6904(5) 0.0590(12) Uani d . 1 C
C12 -0.2029(2) 0.4567(6) 0.7642(5) 0.0694(13) Uani d . 1 C
H12 -0.1783 0.5244 0.8345 0.083 Uiso calc R 1 H
C13 -0.2792(3) 0.4389(7) 0.7336(6) 0.0830(16) Uani d . 1 C
H13 -0.3057 0.4942 0.7837 0.100 Uiso calc R 1 H
C14 -0.3158(3) 0.3412(8) 0.6310(6) 0.0842(17) Uani d . 1 C
H14 -0.3671 0.3286 0.6121 0.101 Uiso calc R 1 H
C15 -0.2773(3) 0.2602(6) 0.5540(5) 0.0777(14) Uani d . 1 C
H15 -0.3025 0.1944 0.4830 0.093 Uiso calc R 1 H
C16 -0.2011(3) 0.2783(6) 0.5840(5) 0.0681(13) Uani d . 1 C
H16 -0.1752 0.2254 0.5318 0.082 Uiso calc R 1 H

loop_
_atom_site_aniso_label
_atom_site_aniso_U_11
_atom_site_aniso_U_22
_atom_site_aniso_U_33
_atom_site_aniso_U_12
_atom_site_aniso_U_13
_atom_site_aniso_U_23
Br1 0.0720(3) 0.1275(6) 0.1124(5) -0.0223(4) 0.0371(3) -0.0091(4)
S1 0.0714(7) 0.0997(11) 0.0479(7) -0.0032(7) 0.0172(5) 0.0063(7)
O1 0.0685(18) 0.105(3) 0.053(2) -0.0031(18) 0.0177(15) 0.0105(18)
N1 0.059(2) 0.068(3) 0.049(2) 0.0050(19) 0.0083(18) 0.0038(19)
N2 0.060(2) 0.088(3) 0.046(2) 0.0070(19) 0.0186(18) 0.007(2)
N3 0.058(2) 0.066(3) 0.050(2) 0.0032(18) 0.0148(17) 0.0032(19)
C1 0.070(3) 0.071(3) 0.064(3) -0.004(2) 0.029(2) 0.002(2)
C2 0.061(3) 0.068(4) 0.071(3) -0.007(2) 0.017(2) -0.003(3)
C3 0.055(3) 0.077(4) 0.083(4) -0.003(2) 0.008(3) -0.008(3)
C4 0.074(3) 0.080(4) 0.051(3) 0.001(3) 0.005(2) 0.000(3)
C5 0.064(3) 0.066(3) 0.055(3) 0.003(2) 0.015(2) 0.001(3)
C6 0.061(3) 0.059(3) 0.049(3) 0.004(2) 0.013(2) -0.002(2)
C7 0.061(3) 0.066(3) 0.055(3) 0.003(2) 0.018(2) 0.008(2)
C8 0.072(3) 0.056(3) 0.050(3) 0.005(2) 0.022(2) 0.003(2)
C9 0.066(3) 0.090(4) 0.060(3) -0.005(3) 0.028(2) 0.001(3)
C10 0.063(3) 0.057(3) 0.053(3) -0.004(2) 0.022(2) 0.003(2)
C11 0.068(3) 0.048(3) 0.067(3) 0.001(2) 0.029(2) 0.010(3)
C12 0.081(3) 0.067(3) 0.066(3) 0.002(3) 0.031(2) 0.004(3)
C13 0.078(3) 0.089(4) 0.097(4) 0.011(3) 0.049(3) 0.016(4)
C14 0.060(3) 0.090(5) 0.107(5) 0.008(3) 0.030(3) 0.024(4)
C15 0.069(3) 0.082(4) 0.082(4) -0.005(3) 0.020(3) 0.006(3)
C16 0.067(3) 0.062(3) 0.080(4) 0.000(3) 0.029(3) 0.002(3)

loop_
_atom_type_symbol
_atom_type_description
_atom_type_scat_dispersion_real
_atom_type_scat_dispersion_imag
_atom_type_scat_source
C C 0.0033 0.0016 'International Tables Vol C Tables 4.2.6.8 and 6.1.1.4'
H H 0.0000 0.0000 'International Tables Vol C Tables 4.2.6.8 and 6.1.1.4'
Br Br -0.2901 2.4595 'International Tables Vol C Tables 4.2.6.8 and 6.1.1.4'
N N 0.0061 0.0033 'International Tables Vol C Tables 4.2.6.8 and 6.1.1.4'
O O 0.0106 0.0060 'International Tables Vol C Tables 4.2.6.8 and 6.1.1.4'
S S 0.1246 0.1234 'International Tables Vol C Tables 4.2.6.8 and 6.1.1.4'

loop_
_geom_angle_atom_site_label_1
_geom_angle_atom_site_label_2
_geom_angle_atom_site_label_3
_geom_angle
_geom_angle_publ_flag
C9 S1 C8 88.4(2) ?
C5 O1 H1A 109.5 ?
C7 N1 N2 117.6(4) ?
C8 N2 N1 112.9(3) ?
C8 N2 H2A 123.6 ?
N1 N2 H2A 123.6 ?
C8 N3 C10 107.9(4) ?
C2 C1 C6 119.9(4) ?
C2 C1 H1 120.0 ?
C6 C1 H1 120.0 ?
C3 C2 C1 121.0(4) ?
C3 C2 Br1 120.0(3) ?
C1 C2 Br1 119.0(4) ?
C2 C3 C4 120.8(4) ?
C2 C3 H3 119.6 ?
C4 C3 H3 119.6 ?
C5 C4 C3 118.4(4) ?
C5 C4 H4 120.8 ?
C3 C4 H4 120.8 ?
O1 C5 C6 123.2(4) yes
O1 C5 C4 115.9(4) yes
C6 C5 C4 120.9(4) ?
C5 C6 C1 118.9(4) ?
C5 C6 C7 123.1(4) yes
C1 C6 C7 118.0(4) yes
N1 C7 C6 119.2(4) yes
N1 C7 H7 120.4 ?
C6 C7 H7 120.4 ?
N3 C8 N2 123.3(4) yes
N3 C8 S1 116.8(3) yes
N2 C8 S1 119.9(3) yes
C10 C9 S1 111.5(3) yes
C10 C9 H9 124.2 ?
S1 C9 H9 124.2 ?
C9 C10 N3 115.4(4) yes
C9 C10 C11 124.5(4) yes
N3 C10 C11 120.1(4) yes
C16 C11 C12 118.3(4) yes
C16 C11 C10 121.6(4) yes
C12 C11 C10 120.1(5) yes
C13 C12 C11 120.3(5) ?
C13 C12 H12 119.8 ?
C11 C12 H12 119.8 ?
C14 C13 C12 120.5(5) ?
C14 C13 H13 119.8 ?
C12 C13 H13 119.8 ?
C13 C14 C15 120.5(5) ?
C13 C14 H14 119.8 ?
C15 C14 H14 119.8 ?
C16 C15 C14 119.2(5) ?
C16 C15 H15 120.4 ?
C14 C15 H15 120.4 ?
C15 C16 C11 121.2(4) ?
C15 C16 H16 119.4 ?
C11 C16 H16 119.4 ?

loop_
_geom_bond_atom_site_label_1
_geom_bond_atom_site_label_2
_geom_bond_distance
_geom_bond_publ_flag
Br1 C2 1.894(4) yes
S1 C9 1.713(4) yes
S1 C8 1.716(4) yes
O1 C5 1.368(5) yes
O1 H1A 0.82 ?
N1 C7 1.288(5) yes
N1 N2 1.386(4) yes
N2 C8 1.374(5) yes
N2 H2A 0.86 ?
N3 C8 1.318(5) yes
N3 C10 1.412(5) yes
C1 C2 1.374(6) ?
C1 C6 1.396(5) ?
C1 H1 0.93 ?
C2 C3 1.351(6) ?
C3 C4 1.395(6) ?
C3 H3 0.93 ?
C4 C5 1.391(5) ?
C4 H4 0.93 ?
C5 C6 1.385(6) ?
C6 C7 1.463(5) ?
C7 H7 0.93 ?
C9 C10 1.338(6) ?
C9 H9 0.93 ?
C10 C11 1.473(6) yes
C11 C16 1.385(6) ?
C11 C12 1.393(6) ?
C12 C13 1.381(6) ?
C12 H12 0.93 ?
C13 C14 1.357(7) ?
C13 H13 0.93 ?
C14 C15 1.387(6) ?
C14 H14 0.93 ?
C15 C16 1.379(6) ?
C15 H15 0.93 ?
C16 H16 0.93 ?

loop_
_geom_hbond_atom_site_label_D
_geom_hbond_atom_site_label_H
_geom_hbond_atom_site_label_A
_geom_hbond_site_symmetry_A
_geom_hbond_distance_DH
_geom_hbond_distance_HA
_geom_hbond_distance_DA
_geom_hbond_angle_DHA
N2 H2A N3 3_566 0.86 2.25 3.039(5) 153
O1 H1A S1 . 0.82 2.85 3.523(3) 141
O1 H1A N1 . 0.82 1.96 2.636(4) 140

loop_
_geom_torsion_atom_site_label_1
_geom_torsion_atom_site_label_2
_geom_torsion_atom_site_label_3
_geom_torsion_atom_site_label_4
_geom_torsion
_geom_torsion_publ_flag
C7 N1 N2 C8 -176.8(4) yes
C6 C1 C2 C3 3.0(7) ?
C6 C1 C2 Br1 -178.5(3) ?
C1 C2 C3 C4 -3.8(7) ?
Br1 C2 C3 C4 177.7(3) ?
C2 C3 C4 C5 2.5(7) ?
C3 C4 C5 O1 179.9(4) ?
C3 C4 C5 C6 -0.5(7) ?
O1 C5 C6 C1 179.4(4) ?
C4 C5 C6 C1 -0.2(7) ?
O1 C5 C6 C7 -0.4(7) ?
C4 C5 C6 C7 180.0(4) ?
C2 C1 C6 C5 -1.0(6) ?
C2 C1 C6 C7 178.8(4) ?
N2 N1 C7 C6 -179.3(4) yes
C5 C6 C7 N1 1.9(7) yes
C1 C6 C7 N1 -177.9(4) yes
C10 N3 C8 N2 -180.0(4) ?
C10 N3 C8 S1 -0.7(5) ?
N1 N2 C8 N3 -178.5(4) yes
N1 N2 C8 S1 2.2(5) yes
C9 S1 C8 N3 0.4(4) ?
C9 S1 C8 N2 179.7(4) ?
C8 S1 C9 C10 0.0(4) ?
S1 C9 C10 N3 -0.4(5) ?
S1 C9 C10 C11 176.6(3) ?
C8 N3 C10 C9 0.6(6) ?
C8 N3 C10 C11 -176.4(4) ?
C9 C10 C11 C16 -132.7(5) y
N3 C10 C11 C16 44.1(6) y
C9 C10 C11 C12 44.4(6) y
N3 C10 C11 C12 -138.8(4) y
C16 C11 C12 C13 2.0(7) ?
C10 C11 C12 C13 -175.2(4) ?
C11 C12 C13 C14 -0.3(8) ?
C12 C13 C14 C15 -1.1(8) ?
C13 C14 C15 C16 0.8(8) ?
C14 C15 C16 C11 0.9(7) ?
C12 C11 C16 C15 -2.3(7) ?
C10 C11 C16 C15 174.9(4) ?

loop_
_cod_related_entry_id
_cod_related_entry_database
_cod_related_entry_code
1 ChemSpider 30654740
